data_4506749
loop_
_publ_author_name
'Sanphui, Palash'
'Kumar, S. Sudalai'
'Nangia, Ashwini'

_publ_section_title
;
 Pharmaceutical Cocrystals of Niclosamide
;
_journal_issue 9
_journal_name_full 'Crystal Growth &amp; Design'
_journal_page_first 4588
_journal_paper_doi 10.1021/cg300784v
_journal_volume 12
_journal_year 2012
_chemical_formula_moiety 'C13 H8 Cl2 N2 O4, C8 H10 N4 O2'
_chemical_formula_sum 'C21 H18 Cl2 N6 O6'
_chemical_formula_weight 521.31
_chemical_name_common Niclosamide-caffeine
_chemical_name_systematic
;2,5-dichloro-4-nitrosalicylanilide,1,3,7-trimethyl-1H-purine-2,6-dione  
 ? 
;
_space_group_IT_number 14
_symmetry_cell_setting monoclinic
_symmetry_space_group_name_Hall '-P 2ybc'
_symmetry_space_group_name_H-M 'P 1 21/c 1'
_atom_sites_solution_hydrogens geom
_atom_sites_solution_primary direct
_atom_sites_solution_secondary difmap
_audit_creation_method SHELXL-97
_cell_angle_alpha 90.00
_cell_angle_beta 96.2860(10)
_cell_angle_gamma 90.00
_cell_formula_units_Z 4
_cell_length_a 7.8756(4)
_cell_length_b 10.7632(6)
_cell_length_c 25.8869(13)
_cell_measurement_reflns_used 8094
_cell_measurement_temperature 100(2)
_cell_measurement_theta_max 26.03
_cell_measurement_theta_min 2.89
_cell_volume 2181.2(2)
_computing_cell_refinement 'Bruker SMART'
_computing_data_collection 'Bruker SMART'
_computing_data_reduction 'Bruker SAINT'
_computing_molecular_graphics 'Bruker SHELXTL'
_computing_publication_material 'Bruker SHELXTL'
_computing_structure_refinement 'SHELXL-97 (Sheldrick, 1997)'
_computing_structure_solution 'SHELXS-97 (Sheldrick, 1990)'
_diffrn_ambient_temperature 100(2)
_diffrn_measured_fraction_theta_full 0.999
_diffrn_measured_fraction_theta_max 0.999
_diffrn_radiation_monochromator graphite
_diffrn_radiation_source 'fine-focus sealed tube'
_diffrn_radiation_type MoK\a
_diffrn_radiation_wavelength 0.71073
_diffrn_reflns_av_R_equivalents 0.0289
_diffrn_reflns_av_sigmaI/netI 0.0207
_diffrn_reflns_limit_h_max 9
_diffrn_reflns_limit_h_min -9
_diffrn_reflns_limit_k_max 13
_diffrn_reflns_limit_k_min -13
_diffrn_reflns_limit_l_max 31
_diffrn_reflns_limit_l_min -31
_diffrn_reflns_number 22138
_diffrn_reflns_theta_full 26.03
_diffrn_reflns_theta_max 26.03
_diffrn_reflns_theta_min 1.58
_exptl_absorpt_coefficient_mu 0.352
_exptl_absorpt_correction_T_max 0.9202
_exptl_absorpt_correction_T_min 0.8836
_exptl_absorpt_correction_type multi-scan
_exptl_absorpt_process_details SADABS
_exptl_crystal_colour colorless
_exptl_crystal_density_diffrn 1.588
_exptl_crystal_density_method 'not measured'
_exptl_crystal_description block
_exptl_crystal_F_000 1072
_exptl_crystal_size_max 0.36
_exptl_crystal_size_mid 0.30
_exptl_crystal_size_min 0.24
_refine_diff_density_max 1.930
_refine_diff_density_min -0.649
_refine_diff_density_rms 0.093
_refine_ls_extinction_method none
_refine_ls_goodness_of_fit_ref 1.033
_refine_ls_hydrogen_treatment mixed
_refine_ls_matrix_type full
_refine_ls_number_parameters 327
_refine_ls_number_reflns 4300
_refine_ls_number_restraints 0
_refine_ls_restrained_S_all 1.033
_refine_ls_R_factor_all 0.0572
_refine_ls_R_factor_gt 0.0547
_refine_ls_shift/su_max 0.001
_refine_ls_shift/su_mean 0.000
_refine_ls_structure_factor_coef Fsqd
_refine_ls_weighting_details 'calc w=1/[\s^2^(Fo^2^)+(0.0893P)^2^+3.7979P] where P=(Fo^2^+2Fc^2^)/3'
_refine_ls_weighting_scheme calc
_refine_ls_wR_factor_gt 0.1531
_refine_ls_wR_factor_ref 0.1555
_reflns_number_gt 4010
_reflns_number_total 4300
_reflns_threshold_expression >2sigma(I)
_cod_data_source_file cg300784v_si_003.cif
_cod_data_source_block NCL-CAF
_cod_depositor_comments
;
The following automatic conversions were performed:

'_symmetry_cell_setting' value 'Monoclinic' changed to 'monoclinic'
according to /home/saulius/struct/CIF-dictionaries/cif_core.dic
dictionary named 'cif_core.dic' version 2.4.2 from
2011-04-26.

'_exptl_absorpt_correction_type' value 'Multi-Scan'
changed to 'multi-scan' according to
/home/saulius/struct/CIF-dictionaries/cif_core.dic dictionary named
'cif_core.dic' version 2.4.2 from 2011-04-26.

Automatic conversion script
Id: cif_fix_values 1891 2012-01-12 08:04:46Z andrius 
;
_cod_original_sg_symbol_H-M 'P2(1)/c  '
_cod_database_code 4506749

loop_
_symmetry_equiv_pos_as_xyz
'x, y, z'
'-x, y+1/2, -z+1/2'
'-x, -y, -z'
'x, -y-1/2, z-1/2'

loop_
_atom_site_label
_atom_site_type_symbol
_atom_site_fract_x
_atom_site_fract_y
_atom_site_fract_z
_atom_site_U_iso_or_equiv
_atom_site_adp_type
_atom_site_occupancy
_atom_site_symmetry_multiplicity
_atom_site_calc_flag
_atom_site_refinement_flags
Cl2 Cl 0.48934(8) 0.07981(6) 0.64913(2) 0.02779(19) Uani 1 1 d .
Cl1 Cl 0.94788(9) 0.07289(5) 0.35334(2) 0.02714(19) Uani 1 1 d .
O4 O 0.8182(2) -0.05030(17) 0.46347(7) 0.0218(4) Uani 1 1 d .
O1 O 1.3000(3) 0.58641(17) 0.33741(8) 0.0300(4) Uani 1 1 d .
O2 O 1.2687(3) 0.44271(19) 0.27849(8) 0.0310(4) Uani 1 1 d .
O3 O 0.8302(2) 0.31579(17) 0.51769(7) 0.0271(4) Uani 1 1 d .
N1 N 0.8908(3) 0.1861(2) 0.45239(8) 0.0197(4) Uani 1 1 d .
C1 C 0.9748(3) 0.2656(2) 0.42124(9) 0.0189(5) Uani 1 1 d .
C6 C 1.0304(3) 0.3860(2) 0.43591(9) 0.0205(5) Uani 1 1 d .
H6 H 1.0072 0.4186 0.4685 0.025 Uiso 1 1 calc R
C11 C 0.5887(3) -0.0817(2) 0.57828(10) 0.0223(5) Uani 1 1 d .
H11 H 0.5348 -0.1440 0.5967 0.027 Uiso 1 1 calc R
C4 C 1.1521(3) 0.4089(2) 0.35576(10) 0.0213(5) Uani 1 1 d .
N2 N 1.2465(3) 0.4843(2) 0.32132(9) 0.0244(5) Uani 1 1 d .
C13 C 0.7449(3) -0.0204(2) 0.50716(9) 0.0188(5) Uani 1 1 d .
C3 C 1.1002(3) 0.2906(2) 0.33962(10) 0.0221(5) Uani 1 1 d .
H3 H 1.1248 0.2585 0.3071 0.027 Uiso 1 1 calc R
C7 C 0.8271(3) 0.2115(2) 0.49853(9) 0.0197(5) Uani 1 1 d .
C2 C 1.0118(3) 0.2216(2) 0.37250(10) 0.0205(5) Uani 1 1 d .
C10 C 0.5916(3) 0.0411(2) 0.59476(9) 0.0214(5) Uani 1 1 d .
C5 C 1.1189(3) 0.4575(2) 0.40318(10) 0.0218(5) Uani 1 1 d .
H5 H 1.1563 0.5388 0.4132 0.026 Uiso 1 1 calc R
C9 C 0.6709(3) 0.1323(2) 0.56884(9) 0.0196(5) Uani 1 1 d .
H9 H 0.6726 0.2153 0.5814 0.024 Uiso 1 1 calc R
C12 C 0.6660(3) -0.1113(2) 0.53439(10) 0.0209(5) Uani 1 1 d .
H12 H 0.6651 -0.1949 0.5227 0.025 Uiso 1 1 calc R
C8 C 0.7491(3) 0.1042(2) 0.52429(9) 0.0185(5) Uani 1 1 d .
O5 O 0.7627(3) 0.71774(17) 0.43306(7) 0.0293(4) Uani 1 1 d .
N6 N 0.8724(4) 0.5767(2) 0.26876(9) 0.0346(6) Uani 1 1 d .
N4 N 0.8226(3) 0.65912(19) 0.35215(8) 0.0219(4) Uani 1 1 d .
C16 C 0.9264(4) 0.7695(2) 0.34573(11) 0.0294(6) Uani 1 1 d .
H16A H 0.9383 0.8175 0.3781 0.044 Uiso 1 1 calc R
H16B H 0.8708 0.8208 0.3175 0.044 Uiso 1 1 calc R
H16C H 1.0396 0.7442 0.3373 0.044 Uiso 1 1 calc R
N3 N 0.6562(3) 0.5340(2) 0.40187(8) 0.0218(4) Uani 1 1 d .
O9 O 0.5534(3) 0.34242(19) 0.37453(9) 0.0411(5) Uani 1 1 d .
N5 N 0.7200(3) 0.3898(3) 0.27771(9) 0.0330(6) Uani 1 1 d .
C18 C 0.7149(3) 0.4629(2) 0.32048(10) 0.0240(5) Uani 1 1 d .
C15 C 0.7489(3) 0.6422(2) 0.39726(9) 0.0215(5) Uani 1 1 d .
C19 C 0.6359(3) 0.4375(2) 0.36538(11) 0.0248(5) Uani 1 1 d .
C14 C 0.5771(4) 0.5212(3) 0.44987(11) 0.0300(6) Uani 1 1 d .
H14A H 0.6658 0.5208 0.4795 0.045 Uiso 1 1 calc R
H14B H 0.5129 0.4431 0.4492 0.045 Uiso 1 1 calc R
H14C H 0.4992 0.5910 0.4532 0.045 Uiso 1 1 calc R
C21 C 0.8129(4) 0.4633(3) 0.24673(12) 0.0375(7) Uani 1 1 d .
H21 H 0.8347 0.4385 0.2129 0.045 Uiso 1 1 calc R
C17 C 0.8048(4) 0.5701(2) 0.31356(10) 0.0257(6) Uani 1 1 d .
C20 C 0.6428(5) 0.2728(3) 0.26467(13) 0.0432(8) Uani 1 1 d .
H20A H 0.6636 0.2162 0.2944 0.065 Uiso 1 1 calc R
H20B H 0.6921 0.2376 0.2347 0.065 Uiso 1 1 calc R
H20C H 0.5195 0.2840 0.2559 0.065 Uiso 1 1 calc R
H1 H 0.874(4) 0.118(4) 0.4434(13) 0.032(9) Uiso 1 1 d .
H2 H 0.799(5) -0.124(4) 0.4550(14) 0.038(9) Uiso 1 1 d .

loop_
_atom_site_aniso_label
_atom_site_aniso_U_11
_atom_site_aniso_U_22
_atom_site_aniso_U_33
_atom_site_aniso_U_23
_atom_site_aniso_U_13
_atom_site_aniso_U_12
Cl2 0.0288(4) 0.0367(4) 0.0190(3) -0.0029(2) 0.0079(2) -0.0019(2)
Cl1 0.0421(4) 0.0176(3) 0.0234(3) -0.0038(2) 0.0115(3) -0.0054(2)
O4 0.0282(9) 0.0175(9) 0.0210(9) -0.0030(7) 0.0082(7) -0.0010(7)
O1 0.0345(11) 0.0207(10) 0.0356(11) 0.0048(8) 0.0076(8) -0.0046(8)
O2 0.0378(11) 0.0306(10) 0.0270(10) 0.0026(8) 0.0138(8) -0.0009(8)
O3 0.0372(10) 0.0192(9) 0.0269(10) -0.0052(7) 0.0123(8) -0.0038(8)
N1 0.0258(11) 0.0147(10) 0.0190(10) -0.0017(8) 0.0047(8) -0.0010(8)
C1 0.0190(11) 0.0186(11) 0.0191(11) 0.0018(9) 0.0020(9) 0.0015(9)
C6 0.0222(12) 0.0205(12) 0.0190(11) -0.0005(9) 0.0032(9) -0.0001(9)
C11 0.0209(12) 0.0248(13) 0.0209(12) 0.0040(9) 0.0015(9) -0.0023(9)
C4 0.0218(12) 0.0195(12) 0.0234(12) 0.0049(9) 0.0056(10) 0.0008(9)
N2 0.0244(11) 0.0223(11) 0.0270(12) 0.0049(9) 0.0057(9) 0.0008(8)
C13 0.0178(11) 0.0207(12) 0.0178(11) 0.0001(9) 0.0014(8) 0.0018(9)
C3 0.0263(12) 0.0204(12) 0.0203(12) 0.0017(9) 0.0054(9) 0.0028(10)
C7 0.0189(11) 0.0206(12) 0.0197(11) -0.0003(9) 0.0020(9) 0.0009(9)
C2 0.0239(12) 0.0147(11) 0.0231(12) -0.0008(9) 0.0032(9) 0.0006(9)
C10 0.0185(11) 0.0295(13) 0.0160(11) -0.0012(10) 0.0012(9) 0.0011(10)
C5 0.0224(12) 0.0177(11) 0.0253(13) 0.0000(10) 0.0020(9) -0.0006(9)
C9 0.0194(11) 0.0204(12) 0.0187(11) -0.0027(9) 0.0007(9) 0.0010(9)
C12 0.0213(11) 0.0185(11) 0.0229(12) 0.0001(9) 0.0013(9) 0.0011(9)
C8 0.0180(11) 0.0196(11) 0.0176(11) -0.0002(9) 0.0002(9) 0.0005(9)
O5 0.0419(11) 0.0214(9) 0.0253(10) -0.0055(7) 0.0067(8) 0.0022(8)
N6 0.0468(15) 0.0381(14) 0.0210(11) 0.0047(10) 0.0129(10) 0.0165(11)
N4 0.0271(11) 0.0159(10) 0.0233(10) -0.0006(8) 0.0061(8) -0.0019(8)
C16 0.0344(14) 0.0184(13) 0.0368(15) -0.0008(11) 0.0109(12) -0.0052(10)
N3 0.0252(11) 0.0208(10) 0.0205(10) 0.0005(8) 0.0075(8) 0.0012(8)
O9 0.0405(12) 0.0258(11) 0.0554(14) 0.0102(10) -0.0024(10) -0.0082(9)
N5 0.0278(12) 0.0435(14) 0.0275(12) -0.0155(11) 0.0027(9) 0.0020(10)
C18 0.0324(13) 0.0180(12) 0.0208(12) -0.0018(10) -0.0009(10) 0.0015(10)
C15 0.0245(12) 0.0179(11) 0.0221(12) -0.0006(9) 0.0032(9) 0.0041(9)
C19 0.0259(13) 0.0189(12) 0.0283(13) -0.0008(10) -0.0035(10) 0.0038(10)
C14 0.0325(14) 0.0335(15) 0.0262(13) 0.0054(11) 0.0134(11) 0.0047(11)
C21 0.0420(17) 0.0413(17) 0.0305(15) 0.0003(13) 0.0099(13) 0.0016(14)
C17 0.0326(14) 0.0207(13) 0.0228(13) -0.0004(10) -0.0018(10) 0.0043(10)
C20 0.057(2) 0.0320(16) 0.0403(17) -0.0044(13) 0.0037(15) -0.0009(14)

loop_
_atom_type_symbol
_atom_type_description
_atom_type_scat_dispersion_real
_atom_type_scat_dispersion_imag
_atom_type_scat_source
C C 0.0033 0.0016 'International Tables Vol C Tables 4.2.6.8 and 6.1.1.4'
H H 0.0000 0.0000 'International Tables Vol C Tables 4.2.6.8 and 6.1.1.4'
N N 0.0061 0.0033 'International Tables Vol C Tables 4.2.6.8 and 6.1.1.4'
O O 0.0106 0.0060 'International Tables Vol C Tables 4.2.6.8 and 6.1.1.4'
Cl Cl 0.1484 0.1585 'International Tables Vol C Tables 4.2.6.8 and 6.1.1.4'

loop_
_geom_angle_atom_site_label_1
_geom_angle_atom_site_label_2
_geom_angle_atom_site_label_3
_geom_angle
C13 O4 H2 111(2)
C7 N1 C1 128.6(2)
C7 N1 H1 113(3)
C1 N1 H1 119(3)
N1 C1 C6 124.3(2)
N1 C1 C2 118.1(2)
C6 C1 C2 117.6(2)
C5 C6 C1 120.6(2)
C5 C6 H6 119.7
C1 C6 H6 119.7
C12 C11 C10 118.5(2)
C12 C11 H11 120.7
C10 C11 H11 120.7
C5 C4 C3 122.4(2)
C5 C4 N2 119.1(2)
C3 C4 N2 118.5(2)
O2 N2 O1 123.6(2)
O2 N2 C4 118.7(2)
O1 N2 C4 117.7(2)
O4 C13 C12 120.5(2)
O4 C13 C8 119.2(2)
C12 C13 C8 120.3(2)
C2 C3 C4 117.5(2)
C2 C3 H3 121.3
C4 C3 H3 121.3
O3 C7 N1 122.7(2)
O3 C7 C8 121.1(2)
N1 C7 C8 116.1(2)
C3 C2 C1 122.8(2)
C3 C2 Cl1 118.18(19)
C1 C2 Cl1 118.98(19)
C9 C10 C11 121.5(2)
C9 C10 Cl2 119.8(2)
C11 C10 Cl2 118.8(2)
C4 C5 C6 119.2(2)
C4 C5 H5 120.4
C6 C5 H5 120.4
C10 C9 C8 120.8(2)
C10 C9 H9 119.6
C8 C9 H9 119.6
C11 C12 C13 121.0(2)
C11 C12 H12 119.5
C13 C12 H12 119.5
C9 C8 C13 117.9(2)
C9 C8 C7 116.0(2)
C13 C8 C7 126.1(2)
C17 N6 C21 99.2(2)
C15 N4 C17 120.3(2)
C15 N4 C16 119.9(2)
C17 N4 C16 119.7(2)
N4 C16 H16A 109.5
N4 C16 H16B 109.5
H16A C16 H16B 109.5
N4 C16 H16C 109.5
H16A C16 H16C 109.5
H16B C16 H16C 109.5
C15 N3 C19 125.9(2)
C15 N3 C14 115.6(2)
C19 N3 C14 118.5(2)
C18 N5 C21 101.8(3)
C18 N5 C20 130.8(3)
C21 N5 C20 127.2(3)
N5 C18 C17 108.5(2)
N5 C18 C19 128.0(3)
C17 C18 C19 123.5(2)
O5 C15 N4 122.9(2)
O5 C15 N3 119.7(2)
N4 C15 N3 117.4(2)
O9 C19 N3 120.2(3)
O9 C19 C18 127.1(3)
N3 C19 C18 112.7(2)
N3 C14 H14A 109.5
N3 C14 H14B 109.5
H14A C14 H14B 109.5
N3 C14 H14C 109.5
H14A C14 H14C 109.5
H14B C14 H14C 109.5
N5 C21 N6 115.7(3)
N5 C21 H21 122.2
N6 C21 H21 122.2
N6 C17 C18 114.8(2)
N6 C17 N4 125.1(3)
C18 C17 N4 120.1(2)
N5 C20 H20A 109.5
N5 C20 H20B 109.5
H20A C20 H20B 109.5
N5 C20 H20C 109.5
H20A C20 H20C 109.5
H20B C20 H20C 109.5

loop_
_geom_bond_atom_site_label_1
_geom_bond_atom_site_label_2
_geom_bond_distance
Cl2 C10 1.747(2)
Cl1 C2 1.734(2)
O4 C13 1.363(3)
O4 H2 0.83(4)
O1 N2 1.233(3)
O2 N2 1.226(3)
O3 C7 1.226(3)
N1 C7 1.373(3)
N1 C1 1.391(3)
N1 H1 0.77(4)
C1 C6 1.407(3)
C1 C2 1.408(3)
C6 C5 1.388(4)
C6 H6 0.9500
C11 C12 1.383(4)
C11 C10 1.388(4)
C11 H11 0.9500
C4 C5 1.385(4)
C4 C3 1.388(4)
C4 N2 1.467(3)
C13 C12 1.391(3)
C13 C8 1.412(3)
C3 C2 1.375(3)
C3 H3 0.9500
C7 C8 1.499(3)
C10 C9 1.377(4)
C5 H5 0.9500
C9 C8 1.399(3)
C9 H9 0.9500
C12 H12 0.9500
O5 C15 1.229(3)
N6 C17 1.330(4)
N6 C21 1.406(4)
N4 C15 1.372(3)
N4 C17 1.380(3)
N4 C16 1.462(3)
C16 H16A 0.9800
C16 H16B 0.9800
C16 H16C 0.9800
N3 C15 1.386(3)
N3 C19 1.401(3)
N3 C14 1.457(3)
O9 C19 1.249(3)
N5 C18 1.363(3)
N5 C21 1.390(4)
N5 C20 1.423(4)
C18 C17 1.376(4)
C18 C19 1.404(4)
C14 H14A 0.9800
C14 H14B 0.9800
C14 H14C 0.9800
C21 H21 0.9500
C20 H20A 0.9800
C20 H20B 0.9800
C20 H20C 0.9800
